data_8100208
loop_
_publ_author_name
'Djeghri, Assia'
'Balegroune, Fadila '
'Guehria-Laidoudi, Achoura'
'Roisnel, Thierry'

_publ_section_title
;
Refinement of the crystal structure of diaquabis(\m-succinato)
dicopper(II) dihydrate, Cu~2~(H~2~O)~2~(C~4~H~4~O~4~)~2~ &#x00B7; 2H~2~O
;
_journal_issue 4
_journal_name_full 'Zeitschrift f\"ur Kristallographie - New Crystal Structures'
_journal_page_first 471
_journal_page_last 472
_journal_volume 219
_journal_year 2004
_chemical_formula_moiety 'C4 H8 Cu O6'
_chemical_formula_sum 'C4 H8 Cu O6'
_chemical_formula_weight 215.64
_space_group_IT_number 2
_space_group_name_Hall '-P 1'
_space_group_name_H-M_alt 'P -1'
_symmetry_cell_setting triclinic
_symmetry_space_group_name_Hall '-P 1'
_symmetry_space_group_name_H-M 'P -1'
_cell_angle_alpha 76.134(3)
_cell_angle_beta 73.456(3)
_cell_angle_gamma 81.476(3)
_cell_formula_units_Z 2
_cell_length_a 6.4367(2)
_cell_length_b 7.6230(4)
_cell_length_c 8.0846(4)
_cell_measurement_temperature 293(2)
_cell_volume 367.82(12)
_diffrn_ambient_temperature 293(2)
_exptl_crystal_density_diffrn 1.947
_cod_original_sg_symbol_H-M P-1
_cod_database_code 8100208

loop_
_symmetry_equiv_pos_as_xyz
'x, y, z'
'-x, -y, -z'

loop_
_atom_site_label
_atom_site_type_symbol
_atom_site_fract_x
_atom_site_fract_y
_atom_site_fract_z
_atom_site_U_iso_or_equiv
_atom_site_adp_type
_atom_site_occupancy
_atom_site_symmetry_multiplicity
_atom_site_Wyckoff_symbol
_atom_site_calc_flag
_atom_site_refinement_flags
_atom_site_disorder_assembly
_atom_site_disorder_group
Cu Cu 0.42117(4) 0.65496(3) 0.04379(3) 0.02024(13) Uani 1 2 i d . . .
O1 O 0.6737(3) 0.7654(2) -0.1326(2) 0.0286(4) Uani 1 2 i d . . .
O2 O 0.5947(3) 0.5821(2) 0.2185(2) 0.0288(4) Uani 1 2 i d . . .
O3 O 0.1934(3) 0.5033(2) 0.2020(2) 0.0289(4) Uani 1 2 i d . . .
O4 O 0.2808(3) 0.6884(3) -0.1496(2) 0.0314(4) Uani 1 2 i d . . .
OW1 O 0.2470(3) 0.8870(3) 0.1361(3) 0.0454(6) Uani 1 2 i d . . .
OW2 O 0.2036(4) 0.1122(3) -0.2546(3) 0.0511(6) Uani 1 2 i d . . .
C1 C 0.8125(3) 0.6641(3) -0.2214(3) 0.0213(4) Uani 1 2 i d . . .
C2 C 0.9965(3) 0.7518(3) -0.3668(3) 0.0240(5) Uani 1 2 i d . . .
H2A H 1.0274 0.8563 -0.3366 0.029 Uiso 1 2 i calc R . .
H2B H 0.9516 0.7899 -0.4730 0.029 Uiso 1 2 i calc R . .
C3 C 0.7971(4) 0.3764(3) 0.3978(3) 0.0263(5) Uani 1 2 i d . . .
H3A H 0.6932 0.3204 0.4987 0.032 Uiso 1 2 i calc R . .
H3B H 0.8301 0.4837 0.4217 0.032 Uiso 1 2 i calc R . .
C4 C 0.6985(3) 0.4269(3) 0.2431(3) 0.0221(4) Uani 1 2 i d . . .
HW1A H 0.139(5) 0.889(5) 0.165(4) 0.033 Uiso 1 2 i d . . .
HW1B H 0.268(5) 0.985(5) 0.127(4) 0.033 Uiso 1 2 i d . . .
HW2A H 0.272(5) 0.198(4) -0.229(4) 0.033 Uiso 1 2 i d . . .
HW2B H 0.259(5) 0.016(5) -0.218(4) 0.033 Uiso 1 2 i d . . .

loop_
_atom_site_aniso_label
_atom_site_aniso_U_11
_atom_site_aniso_U_22
_atom_site_aniso_U_33
_atom_site_aniso_U_23
_atom_site_aniso_U_13
_atom_site_aniso_U_12
Cu 0.02028(17) 0.01746(18) 0.02383(19) -0.00591(12) -0.00568(12) -0.00172(10)
O1 0.0258(8) 0.0221(8) 0.0337(10) -0.0064(7) 0.0012(7) -0.0051(6)
O2 0.0301(8) 0.0293(9) 0.0306(9) -0.0081(7) -0.0137(7) 0.0007(7)
O3 0.0258(8) 0.0230(9) 0.0348(10) -0.0058(7) -0.0007(7) -0.0074(6)
O4 0.0374(9) 0.0317(10) 0.0314(10) -0.0109(8) -0.0181(8) 0.0028(7)
OW1 0.0303(10) 0.0284(11) 0.0755(16) -0.0261(11) 0.0019(10) -0.0017(9)
OW2 0.0536(13) 0.0353(12) 0.0735(17) -0.0069(11) -0.0344(12) -0.0036(10)
C1 0.0205(10) 0.0229(11) 0.0222(11) -0.0021(8) -0.0089(8) -0.0046(8)
C2 0.0248(10) 0.0243(11) 0.0223(11) -0.0001(9) -0.0075(9) -0.0051(8)
C3 0.0223(10) 0.0361(14) 0.0203(11) -0.0060(10) -0.0048(9) -0.0035(9)
C4 0.0173(9) 0.0273(12) 0.0212(11) -0.0052(9) -0.0025(8) -0.0044(8)

loop_
_geom_bond_atom_site_label_1
_geom_bond_atom_site_label_2
_geom_bond_distance
_geom_bond_site_symmetry_2
_geom_bond_publ_flag
Cu O3 1.9618(17) . ?
Cu O4 1.9675(18) . ?
Cu O2 1.9722(17) . ?
Cu O1 1.9733(17) . ?
Cu OW1 2.124(2) . ?
Cu Cu 2.6065(5) 2_665 ?
O1 C1 1.267(3) . ?
O2 C4 1.271(3) . ?
O3 C1 1.253(3) 2_665 ?
O4 C4 1.260(3) 2_665 ?
OW1 HW1A 0.66(3) . ?
OW1 HW1B 0.76(4) . ?
OW2 HW2A 0.93(3) . ?
OW2 HW2B 0.79(3) . ?
C1 O3 1.253(3) 2_665 ?
C1 C2 1.515(3) . ?
C2 C3 1.525(3) 2_765 ?
C2 H2A 0.9500 . ?
C2 H2B 0.9500 . ?
C3 C4 1.504(3) . ?
C3 C2 1.525(3) 2_765 ?
C3 H3A 0.9500 . ?
C3 H3B 0.9500 . ?
C4 O4 1.260(3) 2_665 ?
